data_4081168
loop_
_publ_author_name
'Zhang, Shaoguang'
'Zhan, Ming'
'Zhang, Wen-Xiong'
'Xi, Zhenfeng'

_publ_section_title
;
 3-D Brick-Wall Polymeric Structure of TMEDA-Supported
 1,4-Dilithio-1,3-Butadiene
;
_journal_issue 14
_journal_name_full Organometallics
_journal_page_first 4020
_journal_paper_doi 10.1021/om400531h
_journal_volume 32
_journal_year 2013
_chemical_formula_moiety 'C9 H18 Li N'
_chemical_formula_sum 'C9 H18 Li N'
_chemical_formula_weight 147.18
_chemical_name_systematic
;
 ?
;
_space_group_crystal_system tetragonal
_space_group_IT_number 88
_space_group_name_Hall '-I 4ad'
_space_group_name_H-M_alt 'I 41/a'
_symmetry_space_group_name_Hall '-I 4ad'
_symmetry_space_group_name_H-M 'I 41/a :2'
_atom_sites_solution_hydrogens mixed
_atom_sites_solution_primary iterative
_audit_creation_date 2013-06-18
_audit_creation_method
;
  Olex2 1.2
  (compiled Apr  9 2013 14:06:00, GUI svn.r4458)
;
_cell_angle_alpha 90
_cell_angle_beta 90
_cell_angle_gamma 90
_cell_formula_units_Z 16
_cell_length_a 17.806(3)
_cell_length_b 17.806(3)
_cell_length_c 12.312(3)
_cell_measurement_temperature 173(2)
_cell_volume 3903.6(13)
_computing_molecular_graphics
;
O. V. Dolomanov, L. J. Bourhis, R. J. Gildea, J. A. K. Howard and H. Puschmann,
OLEX2: a complete structure solution, refinement and analysis program.
J. Appl. Cryst. (2009). 42, 339-341.
;
_computing_publication_material
;
O. V. Dolomanov, L. J. Bourhis, R. J. Gildea, J. A. K. Howard and H. Puschmann,
OLEX2: a complete structure solution, refinement and analysis program.
J. Appl. Cryst. (2009). 42, 339-341.
;
_computing_structure_refinement
;
SHELXL, G.M. Sheldrick, Acta Cryst.
(2008). A64, 112-122
;
_computing_structure_solution 'SUPERFLIP, J. Appl. Cryst. (2007) 40, 786-790'
_diffrn_ambient_temperature 173.15
_diffrn_measured_fraction_theta_full 0.722
_diffrn_measured_fraction_theta_max 0.728
_diffrn_radiation_type MoK\a
_diffrn_radiation_wavelength 0.71073
_diffrn_reflns_av_R_equivalents 0.0681
_diffrn_reflns_av_unetI/netI 0.0543
_diffrn_reflns_Laue_measured_fraction_full 0.722
_diffrn_reflns_Laue_measured_fraction_max 0.728
_diffrn_reflns_limit_h_max 22
_diffrn_reflns_limit_h_min -20
_diffrn_reflns_limit_k_max 22
_diffrn_reflns_limit_k_min -15
_diffrn_reflns_limit_l_max 11
_diffrn_reflns_limit_l_min -15
_diffrn_reflns_number 5593
_diffrn_reflns_point_group_measured_fraction_full 0.722
_diffrn_reflns_point_group_measured_fraction_max 0.728
_diffrn_reflns_theta_full 25.242
_diffrn_reflns_theta_max 26.364
_diffrn_reflns_theta_min 3.047
_exptl_absorpt_coefficient_mu 0.056
_exptl_crystal_colour 'clear light colourless'
_exptl_crystal_colour_lustre clear
_exptl_crystal_colour_modifier light
_exptl_crystal_colour_primary colourless
_exptl_crystal_density_diffrn 1.002
_exptl_crystal_description block
_exptl_crystal_F_000 1312
_exptl_crystal_size_max 0.334
_exptl_crystal_size_mid 0.203
_exptl_crystal_size_min 0.149
_refine_diff_density_max 0.296
_refine_diff_density_min -0.136
_refine_diff_density_rms 0.038
_refine_ls_extinction_method none
_refine_ls_goodness_of_fit_ref 1.074
_refine_ls_hydrogen_treatment constr
_refine_ls_matrix_type full
_refine_ls_number_parameters 100
_refine_ls_number_reflns 1449
_refine_ls_number_restraints 0
_refine_ls_restrained_S_all 1.074
_refine_ls_R_factor_all 0.1005
_refine_ls_R_factor_gt 0.0795
_refine_ls_shift/su_max 0.000
_refine_ls_shift/su_mean 0.000
_refine_ls_structure_factor_coef Fsqd
_refine_ls_weighting_details 'w=1/[\s^2^(Fo^2^)+(0.1105P)^2^+1.8554P] where P=(Fo^2^+2Fc^2^)/3'
_refine_ls_weighting_scheme calc
_refine_ls_wR_factor_gt 0.1883
_refine_ls_wR_factor_ref 0.2048
_reflns_Friedel_coverage 0.000
_reflns_number_gt 1187
_reflns_number_total 1449
_reflns_threshold_expression 'I > 2\s(I)'
_cod_data_source_file om400531h_si_003.cif
_cod_data_source_block a
_cod_original_cell_volume 3903.7(14)
_cod_database_code 4081168
_olex2_refinement_description
;
1. Fixed Uiso
 At 1.2 times of:
  All C(H) groups, All C(H,H) groups
 At 1.5 times of:
  All C(H,H,H) groups
2.a Riding coordinates:
 C5(H5)
2.b Secondary CH2 refined with riding coordinates:
 C3(H3a,H3b), C6(H6a,H6b), C7(H7a,H7b), C8(H8a,H8b)
2.c Me refined with riding coordinates:
 C1(H1a,H1b,H1c), C2(H2a,H2b,H2c), C9(H9a,H9b,H9c)
;
_shelx_estimated_absorpt_t_max 0.992
_shelx_estimated_absorpt_t_min 0.982
_shelx_space_group_comment
;
The symmetry employed for this shelxl refinement is uniquely defined
by the following loop, which should always be used as a source of
symmetry information in preference to the above space-group names.
They are only intended as comments.
;
_shelxl_version_number 2013-3

loop_
_space_group_symop_operation_xyz
'x, y, z'
'-x+1/2, -y, z+1/2'
'-y+3/4, x+1/4, z+1/4'
'y+3/4, -x+3/4, z+3/4'
'x+1/2, y+1/2, z+1/2'
'-x+1, -y+1/2, z+1'
'-y+5/4, x+3/4, z+3/4'
'y+5/4, -x+5/4, z+5/4'
'-x, -y, -z'
'x-1/2, y, -z-1/2'
'y-3/4, -x-1/4, -z-1/4'
'-y-3/4, x-3/4, -z-3/4'
'-x+1/2, -y+1/2, -z+1/2'
'x, y+1/2, -z'
'y-1/4, -x+1/4, -z+1/4'
'-y-1/4, x-1/4, -z-1/4'

loop_
_atom_site_label
_atom_site_type_symbol
_atom_site_fract_x
_atom_site_fract_y
_atom_site_fract_z
_atom_site_U_iso_or_equiv
_atom_site_adp_type
_atom_site_occupancy
_atom_site_site_symmetry_order
_atom_site_calc_flag
_atom_site_refinement_flags_posn
_atom_site_refinement_flags_adp
Li1 Li 0.9762(2) 0.1739(2) 1.0647(3) 0.0271(8) Uani 1 1 d . .
N1 N 0.92330(11) 0.07303(11) 1.00043(18) 0.0335(6) Uani 1 1 d . .
C1 C 0.9103(2) 0.08312(17) 0.8825(3) 0.0564(9) Uani 1 1 d . .
H1A H 0.8866 0.0379 0.8528 0.085 Uiso 1 1 calc R U
H1B H 0.9583 0.0918 0.8459 0.085 Uiso 1 1 calc R U
H1C H 0.8772 0.1264 0.8709 0.085 Uiso 1 1 calc R U
C2 C 0.85235(17) 0.0788(2) 1.0551(3) 0.0630(10) Uani 1 1 d . .
H2A H 0.8205 0.0362 1.0347 0.094 Uiso 1 1 calc R U
H2B H 0.8276 0.1258 1.0341 0.094 Uiso 1 1 calc R U
H2C H 0.8605 0.0785 1.1338 0.094 Uiso 1 1 calc R U
C3 C 0.96094(14) 0.00312(13) 1.0240(3) 0.0418(7) Uani 1 1 d . .
H3A H 0.9299 -0.0387 0.9958 0.050 Uiso 1 1 calc R U
H3B H 0.9645 -0.0028 1.1037 0.050 Uiso 1 1 calc R U
C4 C 0.95936(13) 0.26426(12) 0.90889(19) 0.0295(6) Uani 1 1 d . .
C5 C 0.92162(13) 0.27350(12) 1.0037(2) 0.0291(6) Uani 1 1 d . .
H5 H 0.8718 0.2914 0.9849 0.035 Uiso 1 1 d R U
C6 C 0.92902(19) 0.28473(18) 0.7949(2) 0.0506(8) Uani 1 1 d . .
H6A H 0.9635 0.3219 0.7619 0.061 Uiso 1 1 calc R U
H6B H 0.9306 0.2390 0.7491 0.061 Uiso 1 1 calc R U
C7 C 0.84859(19) 0.3170(2) 0.7904(3) 0.0539(8) Uani 1 1 d . .
H7A H 0.8124 0.2776 0.8127 0.065 Uiso 1 1 calc R U
H7B H 0.8443 0.3592 0.8424 0.065 Uiso 1 1 calc R U
C8 C 0.8288(2) 0.34439(18) 0.6777(3) 0.0566(9) Uani 1 1 d . .
H8A H 0.8505 0.3086 0.6248 0.068 Uiso 1 1 calc R U
H8B H 0.7735 0.3420 0.6700 0.068 Uiso 1 1 calc R U
C9 C 0.8533(2) 0.4210(2) 0.6463(3) 0.0666(10) Uani 1 1 d . .
H9A H 0.8367 0.4316 0.5720 0.100 Uiso 1 1 calc R U
H9B H 0.9081 0.4242 0.6500 0.100 Uiso 1 1 calc R U
H9C H 0.8311 0.4578 0.6960 0.100 Uiso 1 1 calc R U

loop_
_atom_site_aniso_label
_atom_site_aniso_U_11
_atom_site_aniso_U_22
_atom_site_aniso_U_33
_atom_site_aniso_U_23
_atom_site_aniso_U_13
_atom_site_aniso_U_12
Li1 0.0260(17) 0.0262(17) 0.0290(19) -0.0033(15) -0.0006(15) 0.0012(14)
N1 0.0263(10) 0.0315(10) 0.0428(12) -0.0141(9) -0.0020(9) 0.0049(8)
C1 0.075(2) 0.0368(14) 0.0577(19) -0.0072(13) -0.0183(17) -0.0011(14)
C2 0.0324(14) 0.0599(19) 0.097(3) -0.0155(18) 0.0100(16) -0.0050(14)
C3 0.0320(13) 0.0238(11) 0.0695(19) -0.0054(11) 0.0019(12) 0.0003(10)
C4 0.0351(13) 0.0268(11) 0.0264(12) -0.0005(9) -0.0025(9) 0.0075(9)
C5 0.0243(10) 0.0246(10) 0.0384(14) 0.0010(9) -0.0037(9) 0.0067(8)
C6 0.0589(17) 0.0592(18) 0.0336(16) -0.0097(13) -0.0140(13) 0.0225(15)
C7 0.0517(17) 0.0637(19) 0.0463(18) 0.0039(14) -0.0021(14) 0.0095(15)
C8 0.078(2) 0.0550(17) 0.0371(16) -0.0061(13) -0.0210(15) 0.0166(16)
C9 0.082(2) 0.068(2) 0.051(2) 0.0084(16) 0.0062(18) 0.0057(18)

loop_
_atom_type_symbol
_atom_type_description
_atom_type_scat_dispersion_real
_atom_type_scat_dispersion_imag
_atom_type_scat_source
C C 0.0033 0.0016 'International Tables Vol C Tables 4.2.6.8 and 6.1.1.4'
H H 0.0000 0.0000 'International Tables Vol C Tables 4.2.6.8 and 6.1.1.4'
Li Li -0.0003 0.0001 'International Tables Vol C Tables 4.2.6.8 and 6.1.1.4'
N N 0.0061 0.0033 'International Tables Vol C Tables 4.2.6.8 and 6.1.1.4'

loop_
_geom_angle_atom_site_label_1
_geom_angle_atom_site_label_2
_geom_angle_atom_site_label_3
_geom_angle
_geom_angle_site_symmetry_1
_geom_angle_site_symmetry_3
Li1 Li1 Li1 69.29(16) 15_667 12_758
Li1 Li1 Li1 55.36(8) 15_667 6_654
Li1 Li1 Li1 55.36(8) 12_758 6_654
Li1 Li1 C2 99.33(19) 15_667 .
Li1 Li1 C2 144.7(3) 12_758 .
Li1 Li1 C4 87.33(16) 15_667 .
Li1 Li1 C4 107.39(16) 12_758 .
N1 Li1 Li1 156.42(15) . 6_654
N1 Li1 Li1 146.3(2) . 12_758
N1 Li1 Li1 129.9(2) . 15_667
N1 Li1 C2 30.66(10) . .
N1 Li1 C4 106.53(17) . 6_654
N1 Li1 C4 101.46(16) . .
N1 Li1 C5 110.46(18) . 12_758
N1 Li1 C5 126.23(19) . 6_654
C2 Li1 Li1 144.8(2) . 6_654
C4 Li1 Li1 108.35(16) 6_654 15_667
C4 Li1 Li1 55.99(10) 6_654 6_654
C4 Li1 Li1 54.99(10) . 6_654
C4 Li1 Li1 87.99(16) 6_654 12_758
C4 Li1 C2 126.97(18) 6_654 .
C4 Li1 C2 105.16(16) . .
C4 Li1 C4 35.63(12) 6_654 .
C5 Li1 Li1 48.76(12) 6_654 6_654
C5 Li1 Li1 53.88(17) 12_758 12_758
C5 Li1 Li1 102.76(13) . 12_758
C5 Li1 Li1 56.65(13) 6_654 12_758
C5 Li1 Li1 56.87(13) . 15_667
C5 Li1 Li1 49.42(13) . 6_654
C5 Li1 Li1 54.47(17) 12_758 15_667
C5 Li1 Li1 102.13(13) 6_654 15_667
C5 Li1 Li1 90.94(11) 12_758 6_654
C5 Li1 N1 110.89(18) . .
C5 Li1 C2 91.89(16) 12_758 .
C5 Li1 C2 155.3(2) 6_654 .
C5 Li1 C2 97.35(16) . .
C5 Li1 C4 140.53(18) 12_758 .
C5 Li1 C4 64.08(13) 6_654 .
C5 Li1 C4 32.53(10) . .
C5 Li1 C4 140.94(18) 12_758 6_654
C5 Li1 C4 32.91(10) 6_654 6_654
C5 Li1 C4 64.91(13) . 6_654
C5 Li1 C5 110.51(17) 6_654 12_758
C5 Li1 C5 111.32(18) . 12_758
C5 Li1 C5 84.41(17) . 6_654
C1 N1 Li1 108.90(19) . .
C2 N1 Li1 98.70(19) . .
C2 N1 C1 108.2(3) . .
C2 N1 C3 112.1(2) . .
C3 N1 Li1 115.94(18) . .
C3 N1 C1 112.0(2) . .
N1 C1 H1A 109.5 . .
N1 C1 H1B 109.5 . .
N1 C1 H1C 109.5 . .
H1A C1 H1B 109.5 . .
H1A C1 H1C 109.5 . .
H1B C1 H1C 109.5 . .
Li1 C2 H2A 160.1 . .
Li1 C2 H2B 81.3 . .
Li1 C2 H2C 81.1 . .
N1 C2 Li1 50.64(15) . .
N1 C2 H2A 109.5 . .
N1 C2 H2B 109.5 . .
N1 C2 H2C 109.5 . .
H2A C2 H2B 109.5 . .
H2A C2 H2C 109.5 . .
H2B C2 H2C 109.5 . .
N1 C3 C3 114.3(3) . 9_757
N1 C3 H3A 108.7 . .
N1 C3 H3B 108.7 . .
C3 C3 H3A 108.7 9_757 .
C3 C3 H3B 108.7 9_757 .
H3A C3 H3B 107.6 . .
Li1 C4 Li1 69.02(17) 6_654 .
C4 C4 Li1 71.11(13) 6_654 .
C4 C4 Li1 73.26(14) 6_654 6_654
C4 C4 C6 114.04(15) 6_654 .
C5 C4 Li1 58.82(15) . .
C5 C4 Li1 60.80(16) . 6_654
C5 C4 C4 120.50(14) . 6_654
C5 C4 C6 125.4(2) . .
C6 C4 Li1 139.0(2) . 6_654
C6 C4 Li1 151.9(2) . .
Li1 C5 Li1 81.82(17) . 6_654
Li1 C5 Li1 68.88(15) 6_654 15_667
Li1 C5 Li1 69.26(15) . 15_667
Li1 C5 H5 104.7 15_667 .
Li1 C5 H5 134.7 6_654 .
Li1 C5 H5 139.9 . .
C4 C5 Li1 88.65(17) . .
C4 C5 Li1 86.29(18) . 6_654
C4 C5 Li1 148.4(2) . 15_667
C4 C5 H5 106.7 . .
C4 C6 H6A 108.2 . .
C4 C6 H6B 108.2 . .
H6A C6 H6B 107.4 . .
C7 C6 C4 116.3(2) . .
C7 C6 H6A 108.2 . .
C7 C6 H6B 108.2 . .
C6 C7 H7A 109.3 . .
C6 C7 H7B 109.3 . .
H7A C7 H7B 108.0 . .
C8 C7 C6 111.6(3) . .
C8 C7 H7A 109.3 . .
C8 C7 H7B 109.3 . .
C7 C8 H8A 107.8 . .
C7 C8 H8B 107.8 . .
H8A C8 H8B 107.2 . .
C9 C8 C7 117.9(3) . .
C9 C8 H8A 107.8 . .
C9 C8 H8B 107.8 . .
C8 C9 H9A 109.5 . .
C8 C9 H9B 109.5 . .
C8 C9 H9C 109.5 . .
H9A C9 H9B 109.5 . .
H9A C9 H9C 109.5 . .
H9B C9 H9C 109.5 . .

loop_
_geom_bond_atom_site_label_1
_geom_bond_atom_site_label_2
_geom_bond_distance
_geom_bond_site_symmetry_2
Li1 Li1 2.840(7) 6_654
Li1 Li1 2.498(6) 12_758
Li1 Li1 2.498(6) 15_667
Li1 N1 2.177(4) .
Li1 C2 2.783(5) .
Li1 C4 2.491(4) 6_654
Li1 C4 2.522(4) .
Li1 C5 2.179(4) 6_654
Li1 C5 2.237(5) 12_758
Li1 C5 2.158(4) .
N1 C1 1.481(4) .
N1 C2 1.435(4) .
N1 C3 1.443(3) .
C1 H1A 0.9800 .
C1 H1B 0.9800 .
C1 H1C 0.9800 .
C2 H2A 0.9800 .
C2 H2B 0.9800 .
C2 H2C 0.9800 .
C3 C3 1.515(5) 9_757
C3 H3A 0.9900 .
C3 H3B 0.9900 .
C4 Li1 2.491(4) 6_654
C4 C4 1.534(5) 6_654
C4 C5 1.356(4) .
C4 C6 1.548(4) .
C5 Li1 2.179(4) 6_654
C5 Li1 2.237(5) 15_667
C5 H5 0.9700 .
C6 H6A 0.9900 .
C6 H6B 0.9900 .
C6 C7 1.544(4) .
C7 H7A 0.9900 .
C7 H7B 0.9900 .
C7 C8 1.512(4) .
C8 H8A 0.9900 .
C8 H8B 0.9900 .
C8 C9 1.483(5) .
C9 H9A 0.9800 .
C9 H9B 0.9800 .
C9 H9C 0.9800 .

loop_
_geom_torsion_atom_site_label_1
_geom_torsion_atom_site_label_2
_geom_torsion_atom_site_label_3
_geom_torsion_atom_site_label_4
_geom_torsion
_geom_torsion_site_symmetry_1
_geom_torsion_site_symmetry_4
Li1 N1 C3 C3 -62.7(4) . 9_757
Li1 C4 C5 Li1 -37.4(4) 6_654 15_667
Li1 C4 C5 Li1 44.4(4) . 15_667
Li1 C4 C5 Li1 -81.89(17) 6_654 .
Li1 C4 C5 Li1 81.89(17) . 6_654
Li1 C4 C6 C7 -85.6(4) 6_654 .
Li1 C4 C6 C7 87.8(4) . .
C1 N1 C2 Li1 -113.3(2) . .
C1 N1 C3 C3 63.1(4) . 9_757
C2 N1 C3 C3 -175.0(3) . 9_757
C3 N1 C2 Li1 122.7(3) . .
C4 C4 C5 Li1 7.2(6) 6_654 15_667
C4 C4 C5 Li1 44.6(3) 6_654 6_654
C4 C4 C5 Li1 -37.3(3) 6_654 .
C4 C4 C6 C7 -177.5(3) 6_654 .
C4 C6 C7 C8 172.4(3) . .
C5 C4 C6 C7 -1.1(4) . .
C6 C4 C5 Li1 -169.0(3) . 15_667
C6 C4 C5 Li1 -131.6(3) . 6_654
C6 C4 C5 Li1 146.5(3) . .
C6 C7 C8 C9 -83.5(4) . .
